data_4345397
loop_
_publ_author_name
'Matsusaka, Yuko'
'Shitaya, Shoji'
'Nomura, Kotohiro'
'Inagaki, Akiko'

_publ_section_title
;
 Synthesis of Mono-, Di-, and Trinuclear Rhodium Diphosphine Complexes
 Containing Light-Harvesting Fluorene Backbones.
;
_journal_issue 3
_journal_name_full 'Inorganic chemistry'
_journal_page_first 1027
_journal_page_last 1030
_journal_paper_doi 10.1021/acs.inorgchem.6b02423
_journal_volume 56
_journal_year 2017
_chemical_formula_sum 'C37 H28 P2'
_chemical_formula_weight 534.53
_chemical_name_systematic
; 
 ? 
;
_space_group_IT_number 14
_symmetry_cell_setting monoclinic
_symmetry_space_group_name_Hall '-P 2yn'
_symmetry_space_group_name_H-M 'P 1 21/n 1'
_atom_sites_solution_hydrogens geom
_atom_sites_solution_primary direct
_atom_sites_solution_secondary difmap
_audit_creation_method SHELXL-97
_cell_angle_alpha 90.00
_cell_angle_beta 101.695(4)
_cell_angle_gamma 90.00
_cell_formula_units_Z 4
_cell_length_a 13.550(6)
_cell_length_b 11.690(5)
_cell_length_c 17.615(7)
_cell_measurement_reflns_used 7187
_cell_measurement_temperature 293(2)
_cell_measurement_theta_max 27.50
_cell_measurement_theta_min 3.10
_cell_volume 2732(2)
_computing_structure_refinement 'SHELXL-97 (Sheldrick, 1997)'
_computing_structure_solution 'SHELXS-97 (Sheldrick, 1990)'
_diffrn_ambient_temperature 293(2)
_diffrn_measured_fraction_theta_full 0.998
_diffrn_measured_fraction_theta_max 0.998
_diffrn_measurement_device_type CCD
_diffrn_radiation_monochromator graphite
_diffrn_radiation_source 'fine-focus sealed tube'
_diffrn_radiation_type MoK\a
_diffrn_radiation_wavelength 0.71075
_diffrn_reflns_av_R_equivalents 0.0402
_diffrn_reflns_av_sigmaI/netI 0.0384
_diffrn_reflns_limit_h_max 17
_diffrn_reflns_limit_h_min -17
_diffrn_reflns_limit_k_max 15
_diffrn_reflns_limit_k_min -15
_diffrn_reflns_limit_l_max 22
_diffrn_reflns_limit_l_min -22
_diffrn_reflns_number 28240
_diffrn_reflns_theta_full 27.47
_diffrn_reflns_theta_max 27.47
_diffrn_reflns_theta_min 3.07
_exptl_absorpt_coefficient_mu 0.185
_exptl_absorpt_correction_T_max 0.9817
_exptl_absorpt_correction_T_min 0.9466
_exptl_crystal_colour colorless
_exptl_crystal_density_diffrn 1.299
_exptl_crystal_density_method 'not measured'
_exptl_crystal_description prismatic
_exptl_crystal_F_000 1120
_exptl_crystal_size_max 0.30
_exptl_crystal_size_mid 0.30
_exptl_crystal_size_min 0.10
_refine_diff_density_max 0.328
_refine_diff_density_min -0.430
_refine_diff_density_rms 0.053
_refine_ls_extinction_method none
_refine_ls_goodness_of_fit_ref 1.085
_refine_ls_hydrogen_treatment mixed
_refine_ls_matrix_type full
_refine_ls_number_parameters 352
_refine_ls_number_reflns 6227
_refine_ls_number_restraints 0
_refine_ls_restrained_S_all 1.085
_refine_ls_R_factor_all 0.0499
_refine_ls_R_factor_gt 0.0421
_refine_ls_shift/su_max 0.020
_refine_ls_shift/su_mean 0.003
_refine_ls_structure_factor_coef Fsqd
_refine_ls_weighting_details 'calc w=1/[\s^2^(Fo^2^)+(0.1000P)^2^+0.0000P] where P=(Fo^2^+2Fc^2^)/3'
_refine_ls_weighting_scheme calc
_refine_ls_wR_factor_gt 0.1356
_refine_ls_wR_factor_ref 0.1427
_reflns_number_gt 5499
_reflns_number_total 6227
_reflns_threshold_expression >2sigma(I)
_cod_data_source_file LPh.cif
_cod_data_source_block shelxl
_cod_original_sg_symbol_H-M P21/n
_cod_database_code 4345397

loop_
_symmetry_equiv_pos_as_xyz
'x, y, z'
'-x+1/2, y+1/2, -z+1/2'
'-x, -y, -z'
'x-1/2, -y-1/2, z-1/2'

loop_
_atom_site_label
_atom_site_type_symbol
_atom_site_fract_x
_atom_site_fract_y
_atom_site_fract_z
_atom_site_U_iso_or_equiv
_atom_site_adp_type
_atom_site_occupancy
_atom_site_symmetry_multiplicity
_atom_site_calc_flag
_atom_site_refinement_flags
P1 P 0.71448(3) 0.87943(3) 0.47997(2) 0.01516(12) Uani 1 1 d .
P2 P 0.78556(3) 0.76521(3) 0.65013(2) 0.01479(12) Uani 1 1 d .
C10 C 0.79594(12) 0.48047(13) 0.44300(9) 0.0189(3) Uani 1 1 d .
H10 H 0.8399 0.4458 0.4157 0.023 Uiso 1 1 calc R
C13 C 0.66081(12) 0.58728(13) 0.52383(9) 0.0168(3) Uani 1 1 d .
H13 H 0.6162 0.6224 0.5503 0.020 Uiso 1 1 calc R
C1 C 0.78789(11) 0.76031(12) 0.54271(9) 0.0147(3) Uani 1 1 d .
C2 C 0.89152(12) 0.76285(13) 0.52168(9) 0.0152(3) Uani 1 1 d .
C9 C 0.99501(12) 0.64493(14) 0.45447(9) 0.0192(3) Uani 1 1 d .
H9 H 1.0054 0.5779 0.4287 0.023 Uiso 1 1 calc R
C12 C 0.64042(12) 0.47865(14) 0.49155(9) 0.0198(3) Uani 1 1 d .
H12 H 0.5825 0.4402 0.4977 0.024 Uiso 1 1 calc R
C27 C 0.82825(12) 0.54381(14) 0.70311(9) 0.0193(3) Uani 1 1 d .
H27 H 0.7590 0.5408 0.7002 0.023 Uiso 1 1 calc R
C25 C 0.54875(13) 0.85859(14) 0.55207(10) 0.0209(3) Uani 1 1 d .
H25 H 0.5960 0.8680 0.5979 0.025 Uiso 1 1 calc R
C3 C 0.90651(11) 0.66108(13) 0.48210(9) 0.0158(3) Uani 1 1 d .
C5 C 0.74933(12) 0.64189(13) 0.51562(9) 0.0152(3) Uani 1 1 d .
C24 C 0.44721(13) 0.84957(15) 0.55450(10) 0.0229(4) Uani 1 1 d .
H24 H 0.4274 0.8508 0.6020 0.028 Uiso 1 1 calc R
C23 C 0.37503(12) 0.83869(13) 0.48657(10) 0.0210(3) Uani 1 1 d .
H23 H 0.3072 0.8319 0.4885 0.025 Uiso 1 1 calc R
C28 C 0.88651(13) 0.44734(15) 0.72676(10) 0.0234(4) Uani 1 1 d .
H28 H 0.8563 0.3803 0.7390 0.028 Uiso 1 1 calc R
C26 C 0.87212(12) 0.64578(13) 0.68358(9) 0.0159(3) Uani 1 1 d .
C32 C 0.85651(12) 0.89261(13) 0.69161(9) 0.0162(3) Uani 1 1 d .
C19 C 0.68353(13) 0.73014(14) 0.34612(9) 0.0199(3) Uani 1 1 d .
H19 H 0.6408 0.6864 0.3696 0.024 Uiso 1 1 calc R
C4 C 0.81841(12) 0.58735(13) 0.47780(9) 0.0160(3) Uani 1 1 d .
C20 C 0.58085(12) 0.85362(13) 0.48117(9) 0.0161(3) Uani 1 1 d .
C31 C 0.97694(12) 0.64844(14) 0.68958(9) 0.0183(3) Uani 1 1 d .
H31 H 1.0076 0.7151 0.6771 0.022 Uiso 1 1 calc R
C37 C 0.91811(13) 0.88640(14) 0.76593(10) 0.0219(4) Uani 1 1 d .
H37 H 0.9317 0.8154 0.7895 0.026 Uiso 1 1 calc R
C22 C 0.40496(12) 0.83806(14) 0.41606(10) 0.0220(3) Uani 1 1 d .
H22 H 0.3569 0.8321 0.3704 0.026 Uiso 1 1 calc R
C34 C 0.87901(15) 1.09943(15) 0.69748(11) 0.0260(4) Uani 1 1 d .
H34 H 0.8661 1.1707 0.6741 0.031 Uiso 1 1 calc R
C8 C 1.06745(12) 0.73092(14) 0.46615(10) 0.0214(3) Uani 1 1 d .
H8 H 1.1267 0.7211 0.4480 0.026 Uiso 1 1 calc R
C6 C 0.96386(12) 0.84897(13) 0.53257(9) 0.0184(3) Uani 1 1 d .
H6 H 0.9536 0.9165 0.5578 0.022 Uiso 1 1 calc R
C29 C 0.99030(13) 0.45185(14) 0.73200(10) 0.0228(4) Uani 1 1 d .
H29 H 1.0296 0.3875 0.7476 0.027 Uiso 1 1 calc R
C7 C 1.05237(12) 0.83206(14) 0.50480(10) 0.0208(3) Uani 1 1 d .
H7 H 1.1017 0.8886 0.5121 0.025 Uiso 1 1 calc R
C21 C 0.50696(12) 0.84625(14) 0.41292(9) 0.0193(3) Uani 1 1 d .
H21 H 0.5260 0.8468 0.3651 0.023 Uiso 1 1 calc R
C15 C 0.79206(12) 0.89294(14) 0.34645(10) 0.0215(3) Uani 1 1 d .
H15 H 0.8219 0.9591 0.3699 0.026 Uiso 1 1 calc R
C30 C 1.03534(13) 0.55239(14) 0.71400(9) 0.0211(3) Uani 1 1 d .
H30 H 1.1048 0.5554 0.7183 0.025 Uiso 1 1 calc R
C36 C 0.95911(13) 0.98407(16) 0.80500(10) 0.0264(4) Uani 1 1 d .
H36 H 0.9996 0.9778 0.8542 0.032 Uiso 1 1 calc R
C14 C 0.72839(11) 0.82874(14) 0.38340(9) 0.0172(3) Uani 1 1 d .
C11 C 0.70647(13) 0.42692(13) 0.44993(10) 0.0200(3) Uani 1 1 d .
H11 H 0.6903 0.3561 0.4267 0.024 Uiso 1 1 calc R
C33 C 0.83699(13) 1.00143(14) 0.65848(10) 0.0224(4) Uani 1 1 d .
H33 H 0.7954 1.0084 0.6098 0.027 Uiso 1 1 calc R
C18 C 0.70208(13) 0.69702(15) 0.27467(10) 0.0242(4) Uani 1 1 d .
H18 H 0.6716 0.6316 0.2505 0.029 Uiso 1 1 calc R
C35 C 0.93995(13) 1.09122(15) 0.77089(11) 0.0248(4) Uani 1 1 d .
H35 H 0.9676 1.1566 0.7969 0.030 Uiso 1 1 calc R
C16 C 0.81136(14) 0.85912(17) 0.27494(11) 0.0285(4) Uani 1 1 d .
H16 H 0.8545 0.9020 0.2513 0.034 Uiso 1 1 calc R
C17 C 0.76593(14) 0.76107(16) 0.23922(10) 0.0284(4) Uani 1 1 d .
H17 H 0.7784 0.7384 0.1914 0.034 Uiso 1 1 calc R

loop_
_atom_site_aniso_label
_atom_site_aniso_U_11
_atom_site_aniso_U_22
_atom_site_aniso_U_33
_atom_site_aniso_U_23
_atom_site_aniso_U_13
_atom_site_aniso_U_12
P1 0.0148(2) 0.0143(2) 0.0157(2) 0.00044(14) 0.00159(15) 0.00035(14)
P2 0.0152(2) 0.0145(2) 0.0145(2) 0.00020(14) 0.00267(16) 0.00060(14)
C10 0.0226(8) 0.0165(7) 0.0174(7) 0.0011(6) 0.0039(6) 0.0029(6)
C13 0.0152(7) 0.0171(7) 0.0177(7) 0.0012(6) 0.0028(6) 0.0021(6)
C1 0.0149(7) 0.0129(7) 0.0158(7) -0.0001(5) 0.0017(6) 0.0003(5)
C2 0.0153(7) 0.0161(7) 0.0141(7) 0.0026(6) 0.0029(6) 0.0016(6)
C9 0.0212(8) 0.0194(8) 0.0182(8) 0.0023(6) 0.0067(6) 0.0033(6)
C12 0.0182(7) 0.0194(8) 0.0203(8) 0.0023(6) 0.0006(6) -0.0015(6)
C27 0.0213(8) 0.0186(8) 0.0183(7) 0.0002(6) 0.0047(6) -0.0008(6)
C25 0.0201(8) 0.0232(8) 0.0183(8) 0.0010(6) 0.0014(6) 0.0047(6)
C3 0.0160(7) 0.0165(7) 0.0142(7) 0.0016(6) 0.0018(6) 0.0019(6)
C5 0.0168(7) 0.0147(7) 0.0130(7) 0.0016(6) 0.0004(6) 0.0018(6)
C24 0.0230(8) 0.0247(8) 0.0225(8) 0.0033(7) 0.0078(7) 0.0052(7)
C23 0.0167(8) 0.0152(7) 0.0318(9) 0.0011(6) 0.0061(7) 0.0000(6)
C28 0.0304(9) 0.0185(8) 0.0220(8) 0.0029(6) 0.0068(7) 0.0016(7)
C26 0.0187(7) 0.0159(7) 0.0125(7) 0.0002(6) 0.0020(6) 0.0017(6)
C32 0.0152(7) 0.0163(7) 0.0169(7) -0.0023(6) 0.0032(6) -0.0008(6)
C19 0.0201(8) 0.0218(8) 0.0176(8) 0.0034(6) 0.0030(6) 0.0034(6)
C4 0.0177(7) 0.0147(7) 0.0147(7) 0.0026(6) 0.0015(6) 0.0017(6)
C20 0.0179(7) 0.0127(7) 0.0172(7) 0.0000(6) 0.0023(6) 0.0011(6)
C31 0.0189(8) 0.0199(8) 0.0160(7) 0.0005(6) 0.0029(6) -0.0004(6)
C37 0.0227(8) 0.0212(8) 0.0196(8) -0.0016(6) -0.0011(7) 0.0039(6)
C22 0.0179(8) 0.0240(8) 0.0218(8) -0.0024(7) -0.0011(6) -0.0003(6)
C34 0.0373(10) 0.0182(8) 0.0244(9) -0.0017(7) 0.0104(8) -0.0026(7)
C8 0.0179(7) 0.0244(8) 0.0232(8) 0.0048(7) 0.0070(6) 0.0026(6)
C6 0.0192(8) 0.0182(8) 0.0170(7) 0.0013(6) 0.0015(6) -0.0008(6)
C29 0.0291(9) 0.0199(8) 0.0189(8) 0.0020(6) 0.0037(7) 0.0091(7)
C7 0.0174(8) 0.0208(8) 0.0239(8) 0.0045(6) 0.0033(6) -0.0024(6)
C21 0.0181(8) 0.0217(8) 0.0174(7) -0.0006(6) 0.0020(6) 0.0007(6)
C15 0.0182(8) 0.0221(8) 0.0238(8) 0.0031(7) 0.0035(6) 0.0006(6)
C30 0.0206(8) 0.0258(8) 0.0166(7) -0.0020(6) 0.0030(6) 0.0042(7)
C36 0.0217(8) 0.0315(9) 0.0230(8) -0.0104(7) -0.0027(7) 0.0026(7)
C14 0.0149(7) 0.0200(8) 0.0157(7) 0.0032(6) 0.0008(6) 0.0028(6)
C11 0.0248(8) 0.0130(7) 0.0211(8) -0.0021(6) 0.0018(6) -0.0005(6)
C33 0.0308(9) 0.0194(8) 0.0165(8) -0.0006(6) 0.0036(7) 0.0016(7)
C18 0.0294(9) 0.0221(8) 0.0201(8) -0.0014(7) 0.0025(7) 0.0064(7)
C35 0.0222(8) 0.0241(8) 0.0297(9) -0.0111(7) 0.0090(7) -0.0070(7)
C16 0.0245(9) 0.0373(10) 0.0266(9) 0.0086(8) 0.0125(7) 0.0038(8)
C17 0.0319(10) 0.0353(10) 0.0205(8) 0.0017(7) 0.0110(7) 0.0127(8)

loop_
_atom_type_symbol
_atom_type_description
_atom_type_scat_dispersion_real
_atom_type_scat_dispersion_imag
_atom_type_scat_source
C C 0.0033 0.0016 'International Tables Vol C Tables 4.2.6.8 and 6.1.1.4'
H H 0.0000 0.0000 'International Tables Vol C Tables 4.2.6.8 and 6.1.1.4'
P P 0.1023 0.0942 'International Tables Vol C Tables 4.2.6.8 and 6.1.1.4'

loop_
_geom_angle_atom_site_label_1
_geom_angle_atom_site_label_2
_geom_angle_atom_site_label_3
_geom_angle
C20 P1 C14 104.03(7)
C20 P1 C1 105.67(7)
C14 P1 C1 99.17(7)
C32 P2 C26 103.81(8)
C32 P2 C1 107.87(7)
C26 P2 C1 99.08(7)
C11 C10 C4 118.67(15)
C11 C10 H10 120.7
C4 C10 H10 120.7
C5 C13 C12 118.58(14)
C5 C13 H13 120.7
C12 C13 H13 120.7
C5 C1 C2 102.49(12)
C5 C1 P2 105.41(10)
C2 C1 P2 116.35(11)
C5 C1 P1 111.93(10)
C2 C1 P1 103.94(10)
P2 C1 P1 116.05(8)
C6 C2 C3 120.61(15)
C6 C2 C1 129.72(14)
C3 C2 C1 109.58(13)
C8 C9 C3 118.77(15)
C8 C9 H9 120.6
C3 C9 H9 120.6
C13 C12 C11 120.68(15)
C13 C12 H12 119.7
C11 C12 H12 119.7
C28 C27 C26 121.22(15)
C28 C27 H27 119.4
C26 C27 H27 119.4
C24 C25 C20 120.76(15)
C24 C25 H25 119.6
C20 C25 H25 119.6
C9 C3 C2 120.35(14)
C9 C3 C4 130.74(15)
C2 C3 C4 108.91(14)
C13 C5 C4 120.76(14)
C13 C5 C1 129.27(14)
C4 C5 C1 109.97(13)
C23 C24 C25 120.61(16)
C23 C24 H24 119.7
C25 C24 H24 119.7
C22 C23 C24 119.39(16)
C22 C23 H23 120.3
C24 C23 H23 120.3
C27 C28 C29 119.58(16)
C27 C28 H28 120.2
C29 C28 H28 120.2
C31 C26 C27 118.18(14)
C31 C26 P2 125.21(12)
C27 C26 P2 116.60(12)
C33 C32 C37 117.46(14)
C33 C32 P2 121.96(12)
C37 C32 P2 119.46(12)
C18 C19 C14 120.86(16)
C18 C19 H19 119.6
C14 C19 H19 119.6
C10 C4 C5 120.40(14)
C10 C4 C3 130.75(15)
C5 C4 C3 108.85(14)
C21 C20 C25 117.96(15)
C21 C20 P1 122.24(12)
C25 C20 P1 119.10(12)
C30 C31 C26 120.61(15)
C30 C31 H31 119.7
C26 C31 H31 119.7
C36 C37 C32 121.44(15)
C36 C37 H37 119.3
C32 C37 H37 119.3
C23 C22 C21 120.51(15)
C23 C22 H22 119.7
C21 C22 H22 119.7
C35 C34 C33 120.49(16)
C35 C34 H34 119.8
C33 C34 H34 119.8
C9 C8 C7 120.94(15)
C9 C8 H8 119.5
C7 C8 H8 119.5
C2 C6 C7 118.67(15)
C2 C6 H6 120.7
C7 C6 H6 120.7
C30 C29 C28 120.09(15)
C30 C29 H29 120.0
C28 C29 H29 120.0
C6 C7 C8 120.65(15)
C6 C7 H7 119.7
C8 C7 H7 119.7
C22 C21 C20 120.67(15)
C22 C21 H21 119.7
C20 C21 H21 119.7
C16 C15 C14 120.94(16)
C16 C15 H15 119.5
C14 C15 H15 119.5
C29 C30 C31 120.30(16)
C29 C30 H30 119.9
C31 C30 H30 119.9
C37 C36 C35 120.34(16)
C37 C36 H36 119.8
C35 C36 H36 119.8
C15 C14 C19 118.19(15)
C15 C14 P1 116.36(13)
C19 C14 P1 125.41(12)
C10 C11 C12 120.74(15)
C10 C11 H11 119.6
C12 C11 H11 119.6
C34 C33 C32 121.06(16)
C34 C33 H33 119.5
C32 C33 H33 119.5
C17 C18 C19 120.18(17)
C17 C18 H18 119.9
C19 C18 H18 119.9
C34 C35 C36 119.21(16)
C34 C35 H35 120.4
C36 C35 H35 120.4
C17 C16 C15 119.72(16)
C17 C16 H16 120.1
C15 C16 H16 120.1
C18 C17 C16 120.10(16)
C18 C17 H17 119.9
C16 C17 H17 120.0

loop_
_geom_bond_atom_site_label_1
_geom_bond_atom_site_label_2
_geom_bond_distance
P1 C20 1.8400(18)
P1 C14 1.8467(17)
P1 C1 1.9246(16)
P2 C32 1.8416(17)
P2 C26 1.8418(17)
P2 C1 1.8996(18)
C10 C11 1.392(2)
C10 C4 1.398(2)
C10 H10 0.9300
C13 C5 1.392(2)
C13 C12 1.396(2)
C13 H13 0.9300
C1 C5 1.522(2)
C1 C2 1.523(2)
C2 C6 1.391(2)
C2 C3 1.414(2)
C9 C8 1.391(2)
C9 C3 1.395(2)
C9 H9 0.9300
C12 C11 1.404(2)
C12 H12 0.9300
C27 C28 1.391(2)
C27 C26 1.405(2)
C27 H27 0.9300
C25 C24 1.389(2)
C25 C20 1.404(2)
C25 H25 0.9300
C3 C4 1.462(2)
C5 C4 1.407(2)
C24 C23 1.389(2)
C24 H24 0.9300
C23 C22 1.383(2)
C23 H23 0.9300
C28 C29 1.392(3)
C28 H28 0.9300
C26 C31 1.403(2)
C32 C33 1.402(2)
C32 C37 1.405(2)
C19 C18 1.388(2)
C19 C14 1.403(2)
C19 H19 0.9300
C20 C21 1.403(2)
C31 C30 1.391(2)
C31 H31 0.9300
C37 C36 1.390(2)
C37 H37 0.9300
C22 C21 1.398(2)
C22 H22 0.9300
C34 C35 1.389(3)
C34 C33 1.396(2)
C34 H34 0.9300
C8 C7 1.400(2)
C8 H8 0.9300
C6 C7 1.398(2)
C6 H6 0.9300
C29 C30 1.390(2)
C29 H29 0.9300
C7 H7 0.9300
C21 H21 0.9300
C15 C16 1.395(3)
C15 C14 1.400(2)
C15 H15 0.9300
C30 H30 0.9300
C36 C35 1.391(3)
C36 H36 0.9300
C11 H11 0.9300
C33 H33 0.9300
C18 C17 1.385(3)
C18 H18 0.9300
C35 H35 0.9300
C16 C17 1.390(3)
C16 H16 0.9300
C17 H17 0.9300

loop_
_geom_torsion_atom_site_label_1
_geom_torsion_atom_site_label_2
_geom_torsion_atom_site_label_3
_geom_torsion_atom_site_label_4
_geom_torsion
C32 P2 C1 C5 167.84(10)
C26 P2 C1 C5 60.05(11)
C32 P2 C1 C2 55.08(13)
C26 P2 C1 C2 -52.71(12)
C32 P2 C1 P1 -67.69(10)
C26 P2 C1 P1 -175.49(8)
C20 P1 C1 C5 54.19(12)
C14 P1 C1 C5 -53.28(12)
C20 P1 C1 C2 164.08(10)
C14 P1 C1 C2 56.60(11)
C20 P1 C1 P2 -66.84(10)
C14 P1 C1 P2 -174.32(8)
C5 C1 C2 C6 -179.59(15)
P2 C1 C2 C6 -65.2(2)
P1 C1 C2 C6 63.72(19)
C5 C1 C2 C3 3.91(16)
P2 C1 C2 C3 118.33(12)
P1 C1 C2 C3 -112.78(12)
C5 C13 C12 C11 -1.7(2)
C8 C9 C3 C2 -0.4(2)
C8 C9 C3 C4 179.44(15)
C6 C2 C3 C9 1.0(2)
C1 C2 C3 C9 177.89(14)
C6 C2 C3 C4 -178.89(14)
C1 C2 C3 C4 -2.02(17)
C12 C13 C5 C4 -2.0(2)
C12 C13 C5 C1 178.01(15)
C2 C1 C5 C13 175.44(15)
P2 C1 C5 C13 53.26(18)
P1 C1 C5 C13 -73.76(19)
C2 C1 C5 C4 -4.52(16)
P2 C1 C5 C4 -126.71(12)
P1 C1 C5 C4 106.28(13)
C20 C25 C24 C23 -1.8(3)
C25 C24 C23 C22 -0.6(3)
C26 C27 C28 C29 0.6(2)
C28 C27 C26 C31 -0.9(2)
C28 C27 C26 P2 178.02(12)
C32 P2 C26 C31 -38.08(15)
C1 P2 C26 C31 72.97(14)
C32 P2 C26 C27 143.12(12)
C1 P2 C26 C27 -105.82(13)
C26 P2 C32 C33 155.33(13)
C1 P2 C32 C33 50.86(15)
C26 P2 C32 C37 -37.10(15)
C1 P2 C32 C37 -141.58(13)
C11 C10 C4 C5 -3.2(2)
C11 C10 C4 C3 177.98(16)
C13 C5 C4 C10 4.5(2)
C1 C5 C4 C10 -175.51(13)
C13 C5 C4 C3 -176.41(14)
C1 C5 C4 C3 3.56(17)
C9 C3 C4 C10 -1.9(3)
C2 C3 C4 C10 177.98(16)
C9 C3 C4 C5 179.15(15)
C2 C3 C4 C5 -0.96(17)
C24 C25 C20 C21 3.8(2)
C24 C25 C20 P1 174.32(13)
C14 P1 C20 C21 -23.92(15)
C1 P1 C20 C21 -127.85(13)
C14 P1 C20 C25 165.94(13)
C1 P1 C20 C25 62.01(14)
C27 C26 C31 C30 0.2(2)
P2 C26 C31 C30 -178.59(12)
C33 C32 C37 C36 -0.6(2)
P2 C32 C37 C36 -168.76(14)
C24 C23 C22 C21 1.1(2)
C3 C9 C8 C7 0.0(2)
C3 C2 C6 C7 -1.1(2)
C1 C2 C6 C7 -177.25(15)
C27 C28 C29 C30 0.3(2)
C2 C6 C7 C8 0.6(2)
C9 C8 C7 C6 0.0(3)
C23 C22 C21 C20 0.9(2)
C25 C20 C21 C22 -3.3(2)
P1 C20 C21 C22 -173.54(12)
C28 C29 C30 C31 -1.0(2)
C26 C31 C30 C29 0.7(2)
C32 C37 C36 C35 -0.1(3)
C16 C15 C14 C19 -0.8(2)
C16 C15 C14 P1 177.07(13)
C18 C19 C14 C15 0.2(2)
C18 C19 C14 P1 -177.40(13)
C20 P1 C14 C15 142.15(12)
C1 P1 C14 C15 -109.05(13)
C20 P1 C14 C19 -40.20(15)
C1 P1 C14 C19 68.60(15)
C4 C10 C11 C12 -0.5(2)
C13 C12 C11 C10 3.0(2)
C35 C34 C33 C32 -1.1(3)
C37 C32 C33 C34 1.3(2)
P2 C32 C33 C34 169.06(13)
C14 C19 C18 C17 0.3(3)
C33 C34 C35 C36 0.3(3)
C37 C36 C35 C34 0.3(3)
C14 C15 C16 C17 0.8(3)
C19 C18 C17 C16 -0.3(3)
C15 C16 C17 C18 -0.3(3)
